data_7135069
loop_
_publ_author_name
'Howlett, Thomas'
'Wang, Ziqi'
'Tang, Wendy'
'Arora, Nyati'
'Shende, Prapti M.'
'Liu, Phillip'
'Kumari, Sneha'
'Joy, Monu'
'Wriedt, Mario'
'Smaldone, Ronald A.'
'Gassensmith, Jeremiah J.'

_publ_section_title
;
 From Spontaneous Ligand Evolution to High-Throughput Water-Based
 Synthesis: Scalable Access to CO2 Selective Mixed-Ligand Metal Organic
 Frameworks
;
_journal_name_full 'Chemical Communications'
_journal_paper_doi 10.1039/D5CC03218K
_journal_year 2025
_chemical_formula_moiety 'C20 H24 Mn2 N8 O8, 2[H2O]'
_chemical_formula_sum 'C20 H25.69 Mn2 N8 O8.85'
_chemical_formula_weight 629.62
_chemical_name_common MOXI-214
_space_group_crystal_system monoclinic
_space_group_IT_number 14
_space_group_name_Hall '-P 2ybc'
_space_group_name_H-M_alt 'P 1 21/c 1'
_atom_sites_solution_hydrogens mixed
_audit_creation_method SHELXL-2019/1
_audit_update_record
;
2025-06-09 deposited with the CCDC.	2025-10-10 downloaded from the CCDC.
;
_cell_angle_alpha 90
_cell_angle_beta 103.019(4)
_cell_angle_gamma 90
_cell_formula_units_Z 4
_cell_length_a 13.7898(12)
_cell_length_b 12.1567(10)
_cell_length_c 17.2696(15)
_cell_measurement_reflns_used 9926
_cell_measurement_temperature 150(2)
_cell_measurement_theta_max 32.98
_cell_measurement_theta_min 2.26
_cell_volume 2820.6(4)
_computing_cell_refinement 'SAINT v8.40B (Bruker-AXS, 2021)'
_computing_data_collection 'Bruker APEX4 v2021.10-0 (Bruker AXS, 2021)'
_computing_data_reduction 'SAINT v8.40B (Bruker-AXS, 2021)'
_computing_structure_refinement 'SHELXL-2019/1 (Sheldrick, 2019)'
_computing_structure_solution 'SHELXT 2018/2 (Sheldrick, 2018)'
_diffrn_ambient_temperature 150(2)
_diffrn_measured_fraction_theta_full 0.999
_diffrn_measured_fraction_theta_max 0.999
_diffrn_measurement_device_type 'Bruker D8-QUEST diffractometer'
_diffrn_measurement_method '\w and \f scan'
_diffrn_radiation_type MoK\a
_diffrn_radiation_wavelength 0.71073
_diffrn_reflns_av_R_equivalents 0.1112
_diffrn_reflns_av_unetI/netI 0.0418
_diffrn_reflns_Laue_measured_fraction_full 0.999
_diffrn_reflns_Laue_measured_fraction_max 0.999
_diffrn_reflns_limit_h_max 16
_diffrn_reflns_limit_h_min -16
_diffrn_reflns_limit_k_max 14
_diffrn_reflns_limit_k_min -14
_diffrn_reflns_limit_l_max 20
_diffrn_reflns_limit_l_min -20
_diffrn_reflns_number 84278
_diffrn_reflns_point_group_measured_fraction_full 0.999
_diffrn_reflns_point_group_measured_fraction_max 0.999
_diffrn_reflns_theta_full 25.029
_diffrn_reflns_theta_max 25.029
_diffrn_reflns_theta_min 2.067
_diffrn_source 'I\mS microfocus sealed tube'
_exptl_absorpt_coefficient_mu 0.954
_exptl_absorpt_correction_T_max 0.746
_exptl_absorpt_correction_T_min 0.596
_exptl_absorpt_correction_type multi-scan
_exptl_absorpt_process_details
;
 SADABS 2016/2: Krause, L., Herbst-Irmer, R., Sheldrick G.M. & Stalke D.,
 J. Appl. Cryst. 48 (2015) 3-10
;
_exptl_crystal_colour colorless
_exptl_crystal_density_diffrn 1.483
_exptl_crystal_description block
_exptl_crystal_F_000 1290
_exptl_crystal_recrystallization_method 'Vapor Diffusion'
_exptl_crystal_size_max 0.100
_exptl_crystal_size_mid 0.060
_exptl_crystal_size_min 0.040
_refine_diff_density_max 0.493
_refine_diff_density_min -0.625
_refine_diff_density_rms 0.107
_refine_ls_extinction_coef 0.0021(4)
_refine_ls_extinction_expression Fc^*^=kFc[1+0.001xFc^2^\l^3^/sin(2\q)]^-1/4^
_refine_ls_extinction_method 'SHELXL-2019/1 (Sheldrick 2019)'
_refine_ls_goodness_of_fit_ref 1.141
_refine_ls_hydrogen_treatment constr
_refine_ls_matrix_type full
_refine_ls_number_parameters 721
_refine_ls_number_reflns 4995
_refine_ls_number_restraints 2339
_refine_ls_restrained_S_all 0.939
_refine_ls_R_factor_all 0.1269
_refine_ls_R_factor_gt 0.0937
_refine_ls_shift/su_max 0.000
_refine_ls_shift/su_mean 0.000
_refine_ls_structure_factor_coef Fsqd
_refine_ls_weighting_details 'w=1/[\s^2^(Fo^2^)+(0.0322P)^2^+30.5562P] where P=(Fo^2^+2Fc^2^)/3'
_refine_ls_weighting_scheme calc
_refine_ls_wR_factor_gt 0.1992
_refine_ls_wR_factor_ref 0.2179
_reflns_Friedel_coverage 0.000
_reflns_number_gt 3547
_reflns_number_total 4995
_reflns_threshold_expression 'I > 2\s(I)'
_cod_data_source_file d5cc03218k2.cif
_cod_data_source_block shelx
_cod_original_sg_symbol_H-M 'P 21/c'
_cod_database_code 7135069
_shelx_shelxl_version_number 2019/1
_shelx_space_group_comment
;
The symmetry employed for this shelxl refinement is uniquely defined
by the following loop, which should always be used as a source of
symmetry information in preference to the above space-group names.
They are only intended as comments.
;
_shelx_estimated_absorpt_t_min 0.911
_shelx_estimated_absorpt_t_max 0.963

loop_
_space_group_symop_operation_xyz
'x, y, z'
'-x, y+1/2, -z+1/2'
'-x, -y, -z'
'x, -y-1/2, z-1/2'

loop_
_atom_site_label
_atom_site_type_symbol
_atom_site_fract_x
_atom_site_fract_y
_atom_site_fract_z
_atom_site_U_iso_or_equiv
_atom_site_adp_type
_atom_site_occupancy
_atom_site_site_symmetry_order
_atom_site_calc_flag
_atom_site_refinement_flags_posn
_atom_site_refinement_flags_adp
_atom_site_refinement_flags_occupancy
_atom_site_disorder_assembly
_atom_site_disorder_group
Mn1B Mn 0.4121(4) 0.3133(5) 0.5630(4) 0.0323(11) Uani 0.624(9) 1 d D U P A 2
Mn2B Mn 0.0126(4) 0.2013(5) 0.4092(4) 0.0329(11) Uani 0.624(9) 1 d D U P A 2
O1B O 0.5321(10) 0.6271(11) 0.5454(12) 0.038(3) Uani 0.624(9) 1 d D U P A 2
O2B O 0.4732(10) 0.4777(8) 0.5940(10) 0.034(3) Uani 0.624(9) 1 d D U P A 2
O3B O 0.2617(7) 0.3832(8) 0.5269(7) 0.032(2) Uani 0.624(9) 1 d D U P A 2
O4B O 0.3249(8) 0.1822(8) 0.4924(7) 0.030(2) Uani 0.624(9) 1 d D U P A 2
O5B O 0.1685(8) 0.1431(8) 0.4224(6) 0.034(2) Uani 0.624(9) 1 d D U P A 2
O6B O 0.1048(7) 0.3398(7) 0.4621(7) 0.034(2) Uani 0.624(9) 1 d D U P A 2
O7B O 0.0265(11) 0.1366(13) 0.5319(7) 0.032(3) Uani 0.624(9) 1 d D U P A 2
O8B O 0.0203(15) -0.0175(16) 0.6007(12) 0.033(4) Uani 0.624(9) 1 d D U P A 2
N1B N 0.6935(10) 0.1362(9) 0.6238(7) 0.048(2) Uani 0.624(9) 1 d D U P A 2
H1B H 0.752307 0.121105 0.654247 0.058 Uiso 0.624(9) 1 calc R U P A 2
N2B N 0.5500(10) 0.2205(10) 0.5814(7) 0.042(2) Uani 0.624(9) 1 d D U P A 2
N3B N 0.3857(12) 0.2896(12) 0.6828(6) 0.036(3) Uani 0.624(9) 1 d D U P A 2
N4B N 0.3945(14) 0.2372(17) 0.8054(8) 0.038(3) Uani 0.624(9) 1 d D U P A 2
H4B H 0.403413 0.194630 0.847653 0.045 Uiso 0.624(9) 1 calc R U P A 2
N5B N -0.0117(9) 0.2096(11) 0.2802(5) 0.032(2) Uani 0.624(9) 1 d D U P A 2
N6B N -0.0136(10) 0.2454(15) 0.1551(7) 0.034(3) Uani 0.624(9) 1 d D U P A 2
H6B H 0.004331 0.272134 0.113099 0.041 Uiso 0.624(9) 1 calc R U P A 2
N7B N -0.1271(9) 0.2858(11) 0.4179(8) 0.036(2) Uani 0.624(9) 1 d D U P A 2
N8B N -0.2326(10) 0.4123(12) 0.4363(11) 0.040(2) Uani 0.624(9) 1 d D U P A 2
H8B H -0.260669 0.477129 0.437276 0.048 Uiso 0.624(9) 1 calc R U P A 2
C1B C 0.6446(17) 0.2750(16) 0.7119(10) 0.076(5) Uani 0.624(9) 1 d D U P A 2
H1BA H 0.636142 0.354182 0.701984 0.113 Uiso 0.624(9) 1 calc R U P A 2
H1BB H 0.711555 0.260678 0.744059 0.113 Uiso 0.624(9) 1 calc R U P A 2
H1BC H 0.595020 0.249264 0.740512 0.113 Uiso 0.624(9) 1 calc R U P A 2
C2B C 0.6314(12) 0.2179(12) 0.6377(9) 0.051(2) Uani 0.624(9) 1 d D U P A 2
C3B C 0.5616(13) 0.1338(11) 0.5316(8) 0.045(2) Uani 0.624(9) 1 d D U P A 2
H3B H 0.513727 0.111959 0.485522 0.054 Uiso 0.624(9) 1 calc R U P A 2
C4B C 0.6527(12) 0.0843(11) 0.5589(8) 0.046(2) Uani 0.624(9) 1 d D U P A 2
H4BA H 0.679905 0.024650 0.535288 0.055 Uiso 0.624(9) 1 calc R U P A 2
C5B C 0.4169(15) 0.0896(15) 0.7106(11) 0.043(4) Uani 0.624(9) 1 d D U P A 2
H5BA H 0.352267 0.054009 0.691125 0.065 Uiso 0.624(9) 1 calc R U P A 2
H5BB H 0.453996 0.050238 0.757556 0.065 Uiso 0.624(9) 1 calc R U P A 2
H5BC H 0.454799 0.088022 0.668934 0.065 Uiso 0.624(9) 1 calc R U P A 2
C6B C 0.4013(18) 0.2060(15) 0.7323(9) 0.038(3) Uani 0.624(9) 1 d D U P A 2
C7B C 0.3630(14) 0.3782(15) 0.7262(8) 0.038(3) Uani 0.624(9) 1 d D U P A 2
H7B H 0.344685 0.449468 0.705378 0.046 Uiso 0.624(9) 1 calc R U P A 2
C8B C 0.3710(16) 0.3476(18) 0.8029(9) 0.039(3) Uani 0.624(9) 1 d D U P A 2
H8BA H 0.362303 0.392625 0.845769 0.047 Uiso 0.624(9) 1 calc R U P A 2
C9B C 0.4988(15) 0.5308(13) 0.5397(13) 0.033(3) Uani 0.624(9) 1 d D U P A 2
C10B C 0.2359(10) 0.2046(10) 0.4676(8) 0.030(2) Uani 0.624(9) 1 d D U P A 2
C11B C 0.1978(10) 0.3183(9) 0.4865(8) 0.029(2) Uani 0.624(9) 1 d D U P A 2
C12B C 0.0107(17) 0.0349(16) 0.5373(12) 0.031(3) Uani 0.624(9) 1 d D U P A 2
C13B C 0.1247(13) 0.3312(19) 0.2554(13) 0.049(4) Uani 0.624(9) 1 d D U P A 2
H13A H 0.181937 0.283875 0.277122 0.073 Uiso 0.624(9) 1 calc R U P A 2
H13B H 0.115979 0.384521 0.295831 0.073 Uiso 0.624(9) 1 calc R U P A 2
H13C H 0.136410 0.370415 0.208753 0.073 Uiso 0.624(9) 1 calc R U P A 2
C14B C 0.0331(11) 0.2622(14) 0.2317(7) 0.033(3) Uani 0.624(9) 1 d D U P A 2
C15B C -0.0943(11) 0.1788(16) 0.1547(8) 0.037(3) Uani 0.624(9) 1 d D U P A 2
H15B H -0.142747 0.154185 0.109803 0.044 Uiso 0.624(9) 1 calc R U P A 2
C16B C -0.0896(11) 0.1559(14) 0.2319(8) 0.035(3) Uani 0.624(9) 1 d D U P A 2
H16B H -0.134534 0.108747 0.250291 0.041 Uiso 0.624(9) 1 calc R U P A 2
C17B C -0.0869(15) 0.4823(15) 0.3916(17) 0.042(4) Uani 0.624(9) 1 d D U P A 2
H17A H -0.114734 0.498792 0.335425 0.064 Uiso 0.624(9) 1 calc R U P A 2
H17B H -0.017286 0.459574 0.398535 0.064 Uiso 0.624(9) 1 calc R U P A 2
H17C H -0.090528 0.548007 0.423639 0.064 Uiso 0.624(9) 1 calc R U P A 2
C18B C -0.1440(12) 0.3931(12) 0.4172(12) 0.037(2) Uani 0.624(9) 1 d D U P A 2
C19B C -0.2714(12) 0.3130(14) 0.4539(12) 0.040(3) Uani 0.624(9) 1 d D U P A 2
H19B H -0.331649 0.301344 0.470624 0.049 Uiso 0.624(9) 1 calc R U P A 2
C20B C -0.2042(11) 0.2348(13) 0.4422(11) 0.038(3) Uani 0.624(9) 1 d D U P A 2
H20B H -0.209993 0.157858 0.449745 0.046 Uiso 0.624(9) 1 calc R U P A 2
Mn1A Mn 0.4442(6) 0.3008(7) 0.5681(6) 0.0301(17) Uani 0.376(9) 1 d D U P A 1
Mn2A Mn 0.0425(7) 0.1858(8) 0.4150(6) 0.0309(17) Uani 0.376(9) 1 d D U P A 1
O1A O 0.5667(17) 0.6144(18) 0.5503(19) 0.032(4) Uani 0.376(9) 1 d D U P A 1
O2A O 0.5034(16) 0.4655(13) 0.5989(17) 0.031(4) Uani 0.376(9) 1 d D U P A 1
O3A O 0.2934(11) 0.3702(13) 0.5266(12) 0.031(3) Uani 0.376(9) 1 d D U P A 1
O4A O 0.3586(12) 0.1676(13) 0.4970(12) 0.035(3) Uani 0.376(9) 1 d D U P A 1
O5A O 0.1986(11) 0.1229(13) 0.4339(11) 0.034(3) Uani 0.376(9) 1 d D U P A 1
O6A O 0.1366(12) 0.3234(12) 0.4654(12) 0.035(3) Uani 0.376(9) 1 d D U P A 1
O7A O 0.0538(18) 0.125(2) 0.5385(11) 0.031(4) Uani 0.376(9) 1 d D U P A 1
O8A O 0.044(3) -0.032(3) 0.605(2) 0.030(4) Uani 0.376(9) 1 d D U P A 1
N1A N 0.7205(15) 0.1343(15) 0.6696(12) 0.054(3) Uani 0.376(9) 1 d D U P A 1
H1A H 0.770667 0.123160 0.710386 0.065 Uiso 0.376(9) 1 calc R U P A 1
N2A N 0.5802(14) 0.2057(16) 0.5973(11) 0.045(2) Uani 0.376(9) 1 d D U P A 1
N3A N 0.410(2) 0.281(2) 0.6862(10) 0.036(3) Uani 0.376(9) 1 d D U P A 1
N4A N 0.419(3) 0.229(3) 0.8086(13) 0.037(3) Uani 0.376(9) 1 d D U P A 1
H4A H 0.430148 0.186965 0.851141 0.044 Uiso 0.376(9) 1 calc R U P A 1
N5A N 0.0200(15) 0.194(2) 0.2862(8) 0.031(3) Uani 0.376(9) 1 d D U P A 1
N6A N 0.0179(18) 0.241(3) 0.1626(11) 0.034(3) Uani 0.376(9) 1 d D U P A 1
H6A H 0.036216 0.270732 0.121727 0.040 Uiso 0.376(9) 1 calc R U P A 1
N7A N -0.0968(13) 0.2740(17) 0.4205(14) 0.034(2) Uani 0.376(9) 1 d D U P A 1
N8A N -0.2024(17) 0.401(2) 0.4390(18) 0.037(3) Uani 0.376(9) 1 d D U P A 1
H8A H -0.227739 0.466356 0.443989 0.045 Uiso 0.376(9) 1 calc R U P A 1
C1A C 0.671(3) 0.316(2) 0.7028(18) 0.069(6) Uani 0.376(9) 1 d D U P A 1
H1AA H 0.647207 0.373030 0.662805 0.103 Uiso 0.376(9) 1 calc R U P A 1
H1AB H 0.742799 0.322401 0.722267 0.103 Uiso 0.376(9) 1 calc R U P A 1
H1AC H 0.637903 0.325519 0.747250 0.103 Uiso 0.376(9) 1 calc R U P A 1
C2A C 0.6466(17) 0.2088(18) 0.6676(14) 0.050(3) Uani 0.376(9) 1 d D U P A 1
C3A C 0.620(2) 0.1283(19) 0.5554(13) 0.046(2) Uani 0.376(9) 1 d D U P A 1
H3A H 0.592639 0.109151 0.501558 0.055 Uiso 0.376(9) 1 calc R U P A 1
C4A C 0.7061(18) 0.0814(17) 0.6019(12) 0.044(3) Uani 0.376(9) 1 d D U P A 1
H4AA H 0.745380 0.023969 0.587695 0.053 Uiso 0.376(9) 1 calc R U P A 1
C5A C 0.454(3) 0.085(2) 0.716(2) 0.044(6) Uani 0.376(9) 1 d D U P A 1
H5AA H 0.526744 0.083187 0.723225 0.066 Uiso 0.376(9) 1 calc R U P A 1
H5AB H 0.422792 0.067017 0.660738 0.066 Uiso 0.376(9) 1 calc R U P A 1
H5AC H 0.433855 0.031093 0.751462 0.066 Uiso 0.376(9) 1 calc R U P A 1
C6A C 0.423(3) 0.197(2) 0.7351(14) 0.038(3) Uani 0.376(9) 1 d D U P A 1
C7A C 0.392(2) 0.371(2) 0.7308(13) 0.038(3) Uani 0.376(9) 1 d D U P A 1
H7A H 0.378648 0.443726 0.711015 0.045 Uiso 0.376(9) 1 calc R U P A 1
C8A C 0.396(3) 0.339(3) 0.8067(14) 0.039(3) Uani 0.376(9) 1 d D U P A 1
H8AA H 0.384920 0.383516 0.849283 0.047 Uiso 0.376(9) 1 calc R U P A 1
C9A C 0.524(3) 0.522(2) 0.544(2) 0.033(4) Uani 0.376(9) 1 d D U P A 1
C10A C 0.2684(15) 0.1881(15) 0.4720(15) 0.031(3) Uani 0.376(9) 1 d D U P A 1
C11A C 0.2300(14) 0.3019(16) 0.4898(15) 0.032(2) Uani 0.376(9) 1 d D U P A 1
C12A C 0.032(3) 0.025(3) 0.544(2) 0.031(4) Uani 0.376(9) 1 d D U P A 1
C13A C 0.154(2) 0.321(3) 0.265(2) 0.044(5) Uani 0.376(9) 1 d D U P A 1
H13D H 0.211535 0.282509 0.252775 0.067 Uiso 0.376(9) 1 calc R U P A 1
H13E H 0.166569 0.335458 0.321980 0.067 Uiso 0.376(9) 1 calc R U P A 1
H13F H 0.144907 0.391410 0.235913 0.067 Uiso 0.376(9) 1 calc R U P A 1
C14A C 0.0636(18) 0.253(2) 0.2397(11) 0.033(3) Uani 0.376(9) 1 d D U P A 1
C15A C -0.0632(19) 0.173(3) 0.1597(12) 0.035(3) Uani 0.376(9) 1 d D U P A 1
H15A H -0.111132 0.150129 0.113892 0.042 Uiso 0.376(9) 1 calc R U P A 1
C16A C -0.0595(18) 0.145(2) 0.2361(12) 0.034(3) Uani 0.376(9) 1 d D U P A 1
H16A H -0.105746 0.097480 0.252751 0.041 Uiso 0.376(9) 1 calc R U P A 1
C17A C -0.058(2) 0.470(2) 0.392(3) 0.039(5) Uani 0.376(9) 1 d D U P A 1
H17D H 0.012138 0.461253 0.419396 0.059 Uiso 0.376(9) 1 calc R U P A 1
H17E H -0.082501 0.540829 0.407709 0.059 Uiso 0.376(9) 1 calc R U P A 1
H17F H -0.064218 0.468821 0.334738 0.059 Uiso 0.376(9) 1 calc R U P A 1
C18A C -0.1169(19) 0.3801(19) 0.415(2) 0.036(3) Uani 0.376(9) 1 d D U P A 1
C19A C -0.2433(19) 0.300(2) 0.454(2) 0.039(3) Uani 0.376(9) 1 d D U P A 1
H19A H -0.305375 0.287127 0.467402 0.046 Uiso 0.376(9) 1 calc R U P A 1
C20A C -0.1740(17) 0.224(2) 0.445(2) 0.038(3) Uani 0.376(9) 1 d D U P A 1
H20A H -0.178558 0.147024 0.453567 0.045 Uiso 0.376(9) 1 calc R U P A 1
O2W O 0.578(2) 0.098(2) 0.4706(15) 0.046(4) Uani 0.221(13) 1 d G U P B 3
H2WA H 0.612489 0.129962 0.440980 0.070 Uiso 0.221(13) 1 d G U P B 3
H2WB H 0.588434 0.027749 0.465288 0.070 Uiso 0.221(13) 1 d G U P B 3
O1W O 0.8678(7) 0.0274(8) 0.6915(5) 0.045(3) Uani 0.626(17) 1 d G U P . .
H1WA H 0.856647 -0.034560 0.665805 0.067 Uiso 0.626(17) 1 d G U P . .
H1WB H 0.915956 0.057690 0.674073 0.067 Uiso 0.626(17) 1 d G U P . .

loop_
_atom_site_aniso_label
_atom_site_aniso_U_11
_atom_site_aniso_U_22
_atom_site_aniso_U_33
_atom_site_aniso_U_23
_atom_site_aniso_U_13
_atom_site_aniso_U_12
Mn1B 0.051(3) 0.0254(15) 0.0176(13) 0.0028(10) 0.0016(17) 0.0133(16)
Mn2B 0.056(3) 0.0216(16) 0.0181(13) 0.0053(10) 0.0028(17) 0.0171(16)
O1B 0.065(9) 0.025(4) 0.020(4) -0.003(3) 0.002(7) -0.009(5)
O2B 0.059(7) 0.026(4) 0.015(4) -0.001(3) 0.006(5) -0.002(4)
O3B 0.043(5) 0.018(3) 0.030(3) 0.000(3) 0.000(4) 0.013(3)
O4B 0.041(5) 0.019(3) 0.028(3) -0.003(3) 0.005(4) 0.015(3)
O5B 0.046(5) 0.023(4) 0.031(4) -0.004(3) 0.002(3) 0.016(3)
O6B 0.041(5) 0.024(4) 0.034(4) -0.002(3) 0.002(4) 0.014(3)
O7B 0.054(8) 0.021(4) 0.018(4) 0.000(3) -0.001(4) 0.009(5)
O8B 0.056(9) 0.022(5) 0.015(4) 0.003(3) -0.004(5) 0.005(6)
N1B 0.066(5) 0.039(4) 0.037(4) 0.005(4) 0.005(4) 0.010(4)
N2B 0.060(5) 0.030(4) 0.033(4) 0.000(3) 0.006(3) 0.009(4)
N3B 0.057(7) 0.030(4) 0.019(3) 0.004(3) 0.006(4) 0.005(4)
N4B 0.057(8) 0.035(4) 0.020(3) 0.007(3) 0.003(4) 0.007(5)
N5B 0.042(6) 0.031(4) 0.020(3) 0.007(3) 0.001(3) 0.016(5)
N6B 0.043(7) 0.037(4) 0.019(3) 0.011(3) 0.000(4) 0.017(5)
N7B 0.049(5) 0.026(4) 0.032(3) 0.001(3) 0.006(4) 0.014(4)
N8B 0.052(6) 0.028(4) 0.038(4) 0.001(3) 0.005(5) 0.015(4)
C1B 0.094(10) 0.061(9) 0.067(7) -0.011(7) 0.007(7) 0.002(8)
C2B 0.067(5) 0.038(4) 0.043(4) 0.002(4) 0.006(4) 0.009(4)
C3B 0.064(5) 0.034(4) 0.035(4) -0.001(4) 0.008(4) 0.010(4)
C4B 0.064(5) 0.035(4) 0.037(4) 0.003(4) 0.010(4) 0.009(4)
C5B 0.067(12) 0.033(5) 0.028(6) 0.009(4) 0.006(8) 0.012(7)
C6B 0.055(8) 0.033(4) 0.022(3) 0.007(3) 0.003(4) 0.007(5)
C7B 0.057(8) 0.032(4) 0.023(4) 0.002(3) 0.004(4) 0.008(5)
C8B 0.056(8) 0.036(4) 0.022(4) 0.003(3) 0.003(4) 0.008(5)
C9B 0.057(8) 0.024(4) 0.015(4) -0.001(3) 0.001(6) -0.003(5)
C10B 0.042(4) 0.022(4) 0.026(3) -0.001(3) 0.004(4) 0.013(3)
C11B 0.041(5) 0.019(3) 0.025(3) 0.002(3) 0.003(4) 0.016(3)
C12B 0.053(9) 0.021(4) 0.016(4) 0.003(3) -0.001(5) 0.009(5)
C13B 0.046(9) 0.053(8) 0.040(7) 0.015(6) -0.005(6) 0.003(7)
C14B 0.041(7) 0.034(4) 0.022(3) 0.009(3) 0.000(4) 0.016(5)
C15B 0.041(7) 0.041(5) 0.025(4) 0.009(3) -0.001(4) 0.015(6)
C16B 0.041(7) 0.034(5) 0.024(4) 0.007(3) -0.002(4) 0.017(5)
C17B 0.053(10) 0.028(6) 0.042(7) 0.006(5) 0.004(8) 0.018(6)
C18B 0.049(6) 0.027(4) 0.033(4) -0.001(3) 0.004(5) 0.014(4)
C19B 0.048(6) 0.030(5) 0.041(4) -0.002(4) 0.005(5) 0.012(5)
C20B 0.049(6) 0.028(4) 0.035(4) 0.001(4) 0.005(5) 0.015(5)
Mn1A 0.055(4) 0.015(2) 0.0149(19) 0.0013(17) -0.003(3) -0.003(3)
Mn2A 0.051(4) 0.019(3) 0.019(2) 0.0042(19) 0.001(3) 0.002(3)
O1A 0.056(10) 0.023(5) 0.014(5) -0.001(4) 0.003(8) 0.002(6)
O2A 0.049(8) 0.026(5) 0.014(5) -0.003(4) 0.001(6) 0.000(5)
O3A 0.044(5) 0.021(4) 0.025(4) 0.000(4) -0.002(5) 0.011(4)
O4A 0.046(6) 0.024(5) 0.032(5) -0.001(4) 0.000(5) 0.008(5)
O5A 0.047(5) 0.023(5) 0.030(5) -0.003(4) 0.002(4) 0.010(4)
O6A 0.044(5) 0.022(4) 0.033(4) -0.002(4) -0.001(4) 0.012(4)
O7A 0.050(9) 0.021(5) 0.017(5) 0.000(4) -0.004(5) 0.009(6)
O8A 0.051(10) 0.022(6) 0.014(5) 0.003(4) 0.001(6) 0.015(6)
N1A 0.072(6) 0.040(5) 0.047(5) -0.001(5) 0.006(5) 0.005(5)
N2A 0.063(5) 0.033(4) 0.036(4) 0.001(4) 0.008(4) 0.006(4)
N3A 0.055(8) 0.030(4) 0.020(4) 0.007(3) 0.001(4) 0.005(5)
N4A 0.055(9) 0.033(5) 0.020(4) 0.008(4) 0.003(5) 0.007(6)
N5A 0.039(7) 0.032(5) 0.021(4) 0.005(4) 0.000(4) 0.015(5)
N6A 0.040(8) 0.036(5) 0.022(4) 0.011(4) 0.001(5) 0.017(6)
N7A 0.047(6) 0.023(4) 0.028(4) 0.002(3) 0.002(4) 0.016(4)
N8A 0.048(6) 0.024(4) 0.037(4) 0.001(4) 0.003(5) 0.016(5)
C1A 0.086(11) 0.048(8) 0.065(10) -0.007(8) 0.002(9) 0.009(8)
C2A 0.068(5) 0.039(5) 0.039(5) -0.001(5) 0.006(5) 0.005(4)
C3A 0.064(5) 0.035(4) 0.036(4) 0.002(4) 0.007(4) 0.006(4)
C4A 0.064(6) 0.031(5) 0.036(5) 0.003(5) 0.007(5) 0.002(5)
C5A 0.062(14) 0.033(7) 0.033(9) 0.008(6) 0.001(10) 0.011(8)
C6A 0.057(8) 0.033(4) 0.021(4) 0.009(3) 0.004(5) 0.005(5)
C7A 0.056(8) 0.032(5) 0.023(4) 0.005(4) 0.003(5) 0.006(6)
C8A 0.057(9) 0.035(5) 0.022(4) 0.005(4) 0.002(5) 0.008(6)
C9A 0.057(9) 0.026(5) 0.014(5) -0.002(4) 0.003(6) -0.001(5)
C10A 0.045(5) 0.021(4) 0.025(4) -0.003(4) 0.002(4) 0.011(4)
C11A 0.043(5) 0.022(4) 0.027(4) 0.000(3) 0.002(4) 0.010(4)
C12A 0.052(9) 0.021(5) 0.016(5) 0.001(4) -0.003(6) 0.009(6)
C13A 0.043(10) 0.046(9) 0.033(9) 0.021(7) -0.014(8) 0.009(9)
C14A 0.041(7) 0.035(5) 0.021(4) 0.010(4) 0.000(4) 0.015(6)
C15A 0.040(7) 0.038(5) 0.023(4) 0.008(4) -0.001(4) 0.016(6)
C16A 0.039(7) 0.035(5) 0.024(4) 0.008(4) 0.000(4) 0.014(6)
C17A 0.043(11) 0.026(8) 0.043(9) 0.009(7) -0.001(9) 0.019(7)
C18A 0.047(6) 0.025(4) 0.033(4) 0.002(4) 0.002(5) 0.016(5)
C19A 0.049(6) 0.026(5) 0.038(4) 0.000(4) 0.005(5) 0.013(5)
C20A 0.049(6) 0.025(5) 0.037(5) 0.001(4) 0.005(5) 0.016(5)
O2W 0.068(7) 0.037(6) 0.032(6) 0.001(6) 0.005(6) 0.006(6)
O1W 0.052(7) 0.045(6) 0.035(5) -0.011(4) 0.006(4) 0.009(5)

loop_
_atom_type_symbol
_atom_type_description
_atom_type_scat_dispersion_real
_atom_type_scat_dispersion_imag
_atom_type_scat_source
C C 0.0033 0.0016 'International Tables Vol C Tables 4.2.6.8 and 6.1.1.4'
H H 0.0000 0.0000 'International Tables Vol C Tables 4.2.6.8 and 6.1.1.4'
Mn Mn 0.3368 0.7283 'International Tables Vol C Tables 4.2.6.8 and 6.1.1.4'
N N 0.0061 0.0033 'International Tables Vol C Tables 4.2.6.8 and 6.1.1.4'
O O 0.0106 0.0060 'International Tables Vol C Tables 4.2.6.8 and 6.1.1.4'

loop_
_geom_angle_atom_site_label_1
_geom_angle_atom_site_label_2
_geom_angle_atom_site_label_3
_geom_angle
_geom_angle_site_symmetry_1
_geom_angle_site_symmetry_3
_geom_angle_publ_flag
N2B Mn1B O2B 99.3(5) . . ?
N2B Mn1B O4B 93.2(4) . . ?
O2B Mn1B O4B 158.8(5) . . ?
N2B Mn1B O3B 169.0(4) . . ?
O2B Mn1B O3B 90.2(4) . . ?
O4B Mn1B O3B 76.1(3) . . ?
N2B Mn1B N3B 96.9(5) . . ?
O2B Mn1B N3B 91.5(5) . . ?
O4B Mn1B N3B 104.0(5) . . ?
O3B Mn1B N3B 88.4(5) . . ?
N5B Mn2B O6B 109.5(5) . . ?
N5B Mn2B N7B 96.4(4) . . ?
O6B Mn2B N7B 92.7(4) . . ?
N5B Mn2B O5B 92.4(4) . . ?
O6B Mn2B O5B 75.2(3) . . ?
N7B Mn2B O5B 166.9(5) . . ?
N5B Mn2B O7B 161.6(6) . . ?
O6B Mn2B O7B 87.6(5) . . ?
N7B Mn2B O7B 89.4(4) . . ?
O5B Mn2B O7B 85.2(4) . . ?
C9B O2B Mn1B 116.4(9) . . ?
C11B O3B Mn1B 114.2(7) . . ?
C10B O4B Mn1B 114.2(7) . . ?
C10B O5B Mn2B 114.8(7) . . ?
C11B O6B Mn2B 115.1(7) . . ?
C12B O7B Mn2B 115.9(9) . . ?
C4B N1B C2B 109.7(14) . . ?
C4B N1B H1B 125.2 . . ?
C2B N1B H1B 125.2 . . ?
C2B N2B C3B 104.0(12) . . ?
C2B N2B Mn1B 134.2(9) . . ?
C3B N2B Mn1B 121.5(10) . . ?
C6B N3B C7B 105.8(9) . . ?
C6B N3B Mn1B 132.5(9) . . ?
C7B N3B Mn1B 120.8(8) . . ?
C6B N4B C8B 108.1(9) . . ?
C6B N4B H4B 125.9 . . ?
C8B N4B H4B 125.9 . . ?
C14B N5B C16B 105.1(9) . . ?
C14B N5B Mn2B 133.5(8) . . ?
C16B N5B Mn2B 121.4(8) . . ?
C14B N6B C15B 107.6(9) . . ?
C14B N6B H6B 126.2 . . ?
C15B N6B H6B 126.2 . . ?
C18B N7B C20B 107.4(10) . . ?
C18B N7B Mn2B 127.6(9) . . ?
C20B N7B Mn2B 123.7(8) . . ?
C18B N8B C19B 108.5(10) . . ?
C18B N8B H8B 125.7 . . ?
C19B N8B H8B 125.7 . . ?
C2B C1B H1BA 109.5 . . ?
C2B C1B H1BB 109.5 . . ?
H1BA C1B H1BB 109.5 . . ?
C2B C1B H1BC 109.5 . . ?
H1BA C1B H1BC 109.5 . . ?
H1BB C1B H1BC 109.5 . . ?
N2B C2B N1B 110.7(12) . . ?
N2B C2B C1B 124.6(14) . . ?
N1B C2B C1B 123.4(15) . . ?
C4B C3B N2B 110.0(13) . . ?
C4B C3B H3B 125.0 . . ?
N2B C3B H3B 125.0 . . ?
N1B C4B C3B 105.6(12) . . ?
N1B C4B H4BA 127.2 . . ?
C3B C4B H4BA 127.2 . . ?
C6B C5B H5BA 109.5 . . ?
C6B C5B H5BB 109.5 . . ?
H5BA C5B H5BB 109.5 . . ?
C6B C5B H5BC 109.5 . . ?
H5BA C5B H5BC 109.5 . . ?
H5BB C5B H5BC 109.5 . . ?
N3B C6B N4B 111.0(10) . . ?
N3B C6B C5B 125.6(11) . . ?
N4B C6B C5B 123.3(11) . . ?
C8B C7B N3B 109.6(10) . . ?
C8B C7B H7B 125.2 . . ?
N3B C7B H7B 125.2 . . ?
C7B C8B N4B 105.4(10) . . ?
C7B C8B H8BA 127.3 . . ?
N4B C8B H8BA 127.3 . . ?
O1B C9B O2B 125.6(14) . . ?
O4B C10B O5B 126.7(10) . . ?
O4B C10B C11B 119.0(9) . . ?
O5B C10B C11B 114.2(10) . . ?
O3B C11B O6B 124.9(10) . . ?
O3B C11B C10B 116.6(10) . . ?
O6B C11B C10B 118.5(9) . . ?
O8B C12B O7B 125.3(14) . . ?
C14B C13B H13A 109.5 . . ?
C14B C13B H13B 109.5 . . ?
H13A C13B H13B 109.5 . . ?
C14B C13B H13C 109.5 . . ?
H13A C13B H13C 109.5 . . ?
H13B C13B H13C 109.5 . . ?
N5B C14B N6B 111.2(10) . . ?
N5B C14B C13B 126.1(11) . . ?
N6B C14B C13B 122.7(11) . . ?
C16B C15B N6B 104.9(10) . . ?
C16B C15B H15B 127.6 . . ?
N6B C15B H15B 127.6 . . ?
C15B C16B N5B 111.2(11) . . ?
C15B C16B H16B 124.4 . . ?
N5B C16B H16B 124.4 . . ?
C18B C17B H17A 109.5 . . ?
C18B C17B H17B 109.5 . . ?
H17A C17B H17B 109.5 . . ?
C18B C17B H17C 109.5 . . ?
H17A C17B H17C 109.5 . . ?
H17B C17B H17C 109.5 . . ?
N7B C18B N8B 109.5(10) . . ?
N7B C18B C17B 128.7(13) . . ?
N8B C18B C17B 121.4(11) . . ?
C20B C19B N8B 105.4(11) . . ?
C20B C19B H19B 127.3 . . ?
N8B C19B H19B 127.3 . . ?
C19B C20B N7B 109.0(10) . . ?
C19B C20B H20B 125.5 . . ?
N7B C20B H20B 125.5 . . ?
N2A Mn1A O2A 100.2(8) . . ?
N2A Mn1A N3A 94.6(8) . . ?
O2A Mn1A N3A 91.1(8) . . ?
N2A Mn1A O4A 93.7(7) . . ?
O2A Mn1A O4A 158.9(9) . . ?
N3A Mn1A O4A 103.7(8) . . ?
N2A Mn1A O3A 169.4(7) . . ?
O2A Mn1A O3A 90.1(7) . . ?
N3A Mn1A O3A 87.7(8) . . ?
O4A Mn1A O3A 75.7(5) . . ?
N2A Mn1A O1A 109.4(10) . 3_666 ?
O2A Mn1A O1A 75.4(11) . 3_666 ?
N3A Mn1A O1A 154.1(10) . 3_666 ?
O4A Mn1A O1A 85.0(9) . 3_666 ?
O3A Mn1A O1A 70.6(9) . 3_666 ?
O6A Mn2A N5A 108.0(8) . . ?
O6A Mn2A O8A 165.8(11) . 3_556 ?
N5A Mn2A O8A 85.8(11) . 3_556 ?
O6A Mn2A N7A 93.2(7) . . ?
N5A Mn2A N7A 95.5(7) . . ?
O8A Mn2A N7A 88.6(11) 3_556 . ?
O6A Mn2A O7A 88.1(8) . . ?
N5A Mn2A O7A 162.7(10) . . ?
O8A Mn2A O7A 77.8(13) 3_556 . ?
N7A Mn2A O7A 89.8(7) . . ?
O6A Mn2A O5A 74.7(6) . . ?
N5A Mn2A O5A 94.3(7) . . ?
O8A Mn2A O5A 101.6(10) 3_556 . ?
N7A Mn2A O5A 166.3(7) . . ?
O7A Mn2A O5A 83.6(7) . . ?
C9A O1A Mn1A 112.9(16) . 3_666 ?
C9A O2A Mn1A 117.0(14) . . ?
C11A O3A Mn1A 114.0(11) . . ?
C10A O4A Mn1A 114.4(11) . . ?
C10A O5A Mn2A 116.2(11) . . ?
C11A O6A Mn2A 116.0(11) . . ?
C12A O7A Mn2A 115.1(15) . . ?
C12A O8A Mn2A 111(2) . 3_556 ?
C4A N1A C2A 110.1(18) . . ?
C4A N1A H1A 125.0 . . ?
C2A N1A H1A 125.0 . . ?
C2A N2A C3A 102.8(16) . . ?
C2A N2A Mn1A 125.0(12) . . ?
C3A N2A Mn1A 132.1(15) . . ?
C6A N3A C7A 105.7(13) . . ?
C6A N3A Mn1A 130.8(13) . . ?
C7A N3A Mn1A 122.0(12) . . ?
C6A N4A C8A 108.8(14) . . ?
C6A N4A H4A 125.6 . . ?
C8A N4A H4A 125.6 . . ?
C14A N5A C16A 105.1(12) . . ?
C14A N5A Mn2A 131.9(12) . . ?
C16A N5A Mn2A 122.4(12) . . ?
C14A N6A C15A 107.1(13) . . ?
C14A N6A H6A 126.5 . . ?
C15A N6A H6A 126.5 . . ?
C18A N7A C20A 106.9(14) . . ?
C18A N7A Mn2A 129.8(13) . . ?
C20A N7A Mn2A 122.4(11) . . ?
C18A N8A C19A 107.7(14) . . ?
C18A N8A H8A 126.1 . . ?
C19A N8A H8A 126.1 . . ?
C2A C1A H1AA 109.5 . . ?
C2A C1A H1AB 109.5 . . ?
H1AA C1A H1AB 109.5 . . ?
C2A C1A H1AC 109.5 . . ?
H1AA C1A H1AC 109.5 . . ?
H1AB C1A H1AC 109.5 . . ?
N2A C2A N1A 111.0(17) . . ?
N2A C2A C1A 117(2) . . ?
N1A C2A C1A 119(2) . . ?
N2A C3A C4A 111.4(18) . . ?
N2A C3A H3A 124.3 . . ?
C4A C3A H3A 124.3 . . ?
N1A C4A C3A 104.6(16) . . ?
N1A C4A H4AA 127.7 . . ?
C3A C4A H4AA 127.7 . . ?
C6A C5A H5AA 109.5 . . ?
C6A C5A H5AB 109.5 . . ?
H5AA C5A H5AB 109.5 . . ?
C6A C5A H5AC 109.5 . . ?
H5AA C5A H5AC 109.5 . . ?
H5AB C5A H5AC 109.5 . . ?
N3A C6A N4A 110.5(14) . . ?
N3A C6A C5A 125.0(17) . . ?
N4A C6A C5A 123.7(17) . . ?
C8A C7A N3A 109.8(14) . . ?
C8A C7A H7A 125.1 . . ?
N3A C7A H7A 125.1 . . ?
C7A C8A N4A 105.0(14) . . ?
C7A C8A H8AA 127.5 . . ?
N4A C8A H8AA 127.5 . . ?
O1A C9A O2A 127(2) . . ?
O1A C9A C9A 118(3) . 3_666 ?
O2A C9A C9A 114(2) . 3_666 ?
O4A C10A O5A 128.2(15) . . ?
O4A C10A C11A 118.2(14) . . ?
O5A C10A C11A 113.6(15) . . ?
O3A C11A O6A 123.9(15) . . ?
O3A C11A C10A 117.3(15) . . ?
O6A C11A C10A 118.7(13) . . ?
O8A C12A O7A 127(2) . . ?
O8A C12A C12A 121(3) . 3_556 ?
O7A C12A C12A 111(2) . 3_556 ?
C14A C13A H13D 109.5 . . ?
C14A C13A H13E 109.5 . . ?
H13D C13A H13E 109.5 . . ?
C14A C13A H13F 109.5 . . ?
H13D C13A H13F 109.5 . . ?
H13E C13A H13F 109.5 . . ?
N5A C14A N6A 111.7(14) . . ?
N5A C14A C13A 126.7(16) . . ?
N6A C14A C13A 121.6(17) . . ?
C16A C15A N6A 105.2(14) . . ?
C16A C15A H15A 127.4 . . ?
N6A C15A H15A 127.4 . . ?
C15A C16A N5A 110.9(15) . . ?
C15A C16A H16A 124.6 . . ?
N5A C16A H16A 124.6 . . ?
C18A C17A H17D 109.5 . . ?
C18A C17A H17E 109.5 . . ?
H17D C17A H17E 109.5 . . ?
C18A C17A H17F 109.5 . . ?
H17D C17A H17F 109.5 . . ?
H17E C17A H17F 109.5 . . ?
N7A C18A N8A 110.3(14) . . ?
N7A C18A C17A 128.8(19) . . ?
N8A C18A C17A 120.9(17) . . ?
C20A C19A N8A 104.6(15) . . ?
C20A C19A H19A 127.7 . . ?
N8A C19A H19A 127.7 . . ?
C19A C20A N7A 110.2(14) . . ?
C19A C20A H20A 124.9 . . ?
N7A C20A H20A 124.9 . . ?
H2WA O2W H2WB 104.4 . . ?
H1WA O1W H1WB 104.6 . . ?

loop_
_geom_bond_atom_site_label_1
_geom_bond_atom_site_label_2
_geom_bond_distance
_geom_bond_site_symmetry_2
_geom_bond_publ_flag
Mn1B N2B 2.172(11) . ?
Mn1B O2B 2.188(8) . ?
Mn1B O4B 2.194(8) . ?
Mn1B O3B 2.198(9) . ?
Mn1B N3B 2.198(9) . ?
Mn1B O1B 2.30(2) 3_666 ?
Mn2B N5B 2.180(8) . ?
Mn2B O6B 2.182(9) . ?
Mn2B N7B 2.217(10) . ?
Mn2B O5B 2.226(10) . ?
Mn2B O7B 2.227(8) . ?
Mn2B O8B 2.28(2) 3_556 ?
O1B C9B 1.253(12) . ?
O2B C9B 1.253(12) . ?
O3B C11B 1.268(12) . ?
O4B C10B 1.235(13) . ?
O5B C10B 1.306(12) . ?
O6B C11B 1.284(13) . ?
O7B C12B 1.263(12) . ?
O8B C12B 1.248(12) . ?
N1B C4B 1.299(18) . ?
N1B C2B 1.367(15) . ?
N1B H1B 0.8800 . ?
N2B C2B 1.310(16) . ?
N2B C3B 1.392(14) . ?
N3B C6B 1.315(12) . ?
N3B C7B 1.388(13) . ?
N4B C6B 1.343(12) . ?
N4B C8B 1.379(13) . ?
N4B H4B 0.8800 . ?
N5B C14B 1.314(12) . ?
N5B C16B 1.368(13) . ?
N6B C14B 1.351(12) . ?
N6B C15B 1.375(14) . ?
N6B H6B 0.8800 . ?
N7B C18B 1.325(13) . ?
N7B C20B 1.376(14) . ?
N8B C18B 1.355(15) . ?
N8B C19B 1.382(13) . ?
N8B H8B 0.8800 . ?
C1B C2B 1.433(19) . ?
C1B H1BA 0.9800 . ?
C1B H1BB 0.9800 . ?
C1B H1BC 0.9800 . ?
C3B C4B 1.38(2) . ?
C3B H3B 0.9500 . ?
C4B H4BA 0.9500 . ?
C5B C6B 1.492(14) . ?
C5B H5BA 0.9800 . ?
C5B H5BB 0.9800 . ?
C5B H5BC 0.9800 . ?
C7B C8B 1.356(13) . ?
C7B H7B 0.9500 . ?
C8B H8BA 0.9500 . ?
C9B C9B 1.57(5) 3_666 ?
C10B C11B 1.539(14) . ?
C12B C12B 1.51(5) 3_556 ?
C13B C14B 1.495(15) . ?
C13B H13A 0.9800 . ?
C13B H13B 0.9800 . ?
C13B H13C 0.9800 . ?
C15B C16B 1.349(13) . ?
C15B H15B 0.9500 . ?
C16B H16B 0.9500 . ?
C17B C18B 1.466(15) . ?
C17B H17A 0.9800 . ?
C17B H17B 0.9800 . ?
C17B H17C 0.9800 . ?
C19B C20B 1.374(15) . ?
C19B H19B 0.9500 . ?
C20B H20B 0.9500 . ?
Mn1A N2A 2.164(15) . ?
Mn1A O2A 2.181(12) . ?
Mn1A N3A 2.206(13) . ?
Mn1A O4A 2.207(12) . ?
Mn1A O3A 2.208(13) . ?
Mn1A O1A 2.26(3) 3_666 ?
Mn2A O6A 2.175(13) . ?
Mn2A N5A 2.177(12) . ?
Mn2A O8A 2.21(4) 3_556 ?
Mn2A N7A 2.220(14) . ?
Mn2A O7A 2.231(12) . ?
Mn2A O5A 2.239(13) . ?
O1A C9A 1.259(16) . ?
O2A C9A 1.259(16) . ?
O3A C11A 1.268(16) . ?
O4A C10A 1.246(17) . ?
O5A C10A 1.305(16) . ?
O6A C11A 1.288(17) . ?
O7A C12A 1.261(16) . ?
O8A C12A 1.245(15) . ?
N1A C4A 1.31(2) . ?
N1A C2A 1.357(19) . ?
N1A H1A 0.8800 . ?
N2A C2A 1.35(2) . ?
N2A C3A 1.376(18) . ?
N3A C6A 1.318(15) . ?
N3A C7A 1.392(16) . ?
N4A C6A 1.341(16) . ?
N4A C8A 1.376(17) . ?
N4A H4A 0.8800 . ?
N5A C14A 1.318(16) . ?
N5A C16A 1.371(17) . ?
N6A C14A 1.347(16) . ?
N6A C15A 1.384(18) . ?
N6A H6A 0.8800 . ?
N7A C18A 1.318(16) . ?
N7A C20A 1.371(18) . ?
N8A C18A 1.356(18) . ?
N8A C19A 1.399(17) . ?
N8A H8A 0.8800 . ?
C1A C2A 1.45(2) . ?
C1A H1AA 0.9800 . ?
C1A H1AB 0.9800 . ?
C1A H1AC 0.9800 . ?
C3A C4A 1.40(3) . ?
C3A H3A 0.9500 . ?
C4A H4AA 0.9500 . ?
C5A C6A 1.484(18) . ?
C5A H5AA 0.9800 . ?
C5A H5AB 0.9800 . ?
C5A H5AC 0.9800 . ?
C7A C8A 1.356(17) . ?
C7A H7A 0.9500 . ?
C8A H8AA 0.9500 . ?
C9A C9A 1.60(7) 3_666 ?
C10A C11A 1.538(18) . ?
C12A C12A 1.67(7) 3_556 ?
C13A C14A 1.486(19) . ?
C13A H13D 0.9800 . ?
C13A H13E 0.9800 . ?
C13A H13F 0.9800 . ?
C15A C16A 1.351(17) . ?
C15A H15A 0.9500 . ?
C16A H16A 0.9500 . ?
C17A C18A 1.471(18) . ?
C17A H17D 0.9800 . ?
C17A H17E 0.9800 . ?
C17A H17F 0.9800 . ?
C19A C20A 1.366(19) . ?
C19A H19A 0.9500 . ?
C20A H20A 0.9500 . ?
O2W H2WA 0.8713 . ?
O2W H2WB 0.8701 . ?
O1W H1WA 0.8697 . ?
O1W H1WB 0.8703 . ?

loop_
_geom_hbond_atom_site_label_D
_geom_hbond_atom_site_label_H
_geom_hbond_atom_site_label_A
_geom_hbond_distance_DH
_geom_hbond_distance_HA
_geom_hbond_distance_DA
_geom_hbond_angle_DHA
_geom_hbond_site_symmetry_A
_geom_hbond_publ_flag
N1B^b H1B^b O1W 0.88 1.95 2.761(16) 153.4 . yes
N4B^b H4B^b O1B^b 0.88 2.03 2.88(2) 160.2 2_646 yes
N6B^b H6B^b O7B^b 0.88 1.87 2.725(19) 164.4 4_565 yes
N8B^b H8B^b O3B^b 0.88 1.81 2.619(18) 152.2 3_566 yes
C4B^b H4BA^b O4B^b 0.95 2.56 3.391(16) 146.6 3_656 yes
C17B^b H17A^b O1W 0.98 2.46 3.37(3) 154.1 4_465 yes
C17B^b H17B^b O6B^b 0.98 2.31 3.17(2) 145.6 . yes
C17B^b H17C^b O6B^b 0.98 2.44 3.38(3) 159.3 3_566 yes
N1A^a H1A^a O1W 0.88 1.86 2.37(2) 115.1 . yes
N4A^a H4A^a O1A^a 0.88 1.91 2.78(4) 168.0 2_646 yes
N6A^a H6A^a O7A^a 0.88 1.98 2.83(3) 162.6 4_565 yes
N8A^a H8A^a O3A^a 0.88 2.29 3.16(3) 172.7 3_566 yes
C1A^a H1AA^a O2A^a 0.98 2.33 3.16(4) 141.7 . yes
C4A^a H4AA^a O5A^a 0.95 2.01 2.94(2) 164.8 3_656 yes
C5A^a H5AC^a O2A^a 0.98 2.66 3.44(5) 137.1 2_646 yes
C13A^a H13E^a O6A^a 0.98 2.61 3.53(4) 157.1 . yes
C16A^a H16A^a O8A^a 0.95 2.53 3.03(4) 112.5 3_556 yes
C17A^a H17D^a O6A^a 0.98 2.40 3.23(4) 142.2 . yes
C17A^a H17F^a O1W 0.98 2.44 3.39(5) 162.8 4_465 yes

loop_
_geom_torsion_atom_site_label_1
_geom_torsion_atom_site_label_2
_geom_torsion_atom_site_label_3
_geom_torsion_atom_site_label_4
_geom_torsion
_geom_torsion_site_symmetry_1
_geom_torsion_site_symmetry_2
_geom_torsion_site_symmetry_3
_geom_torsion_site_symmetry_4
_geom_torsion_publ_flag
C3B N2B C2B N1B 1.8(17) . . . . ?
Mn1B N2B C2B N1B 174.3(11) . . . . ?
C3B N2B C2B C1B -165.4(18) . . . . ?
Mn1B N2B C2B C1B 7(3) . . . . ?
C4B N1B C2B N2B -0.8(18) . . . . ?
C4B N1B C2B C1B 166.6(18) . . . . ?
C2B N2B C3B C4B -2.3(17) . . . . ?
Mn1B N2B C3B C4B -176.0(10) . . . . ?
C2B N1B C4B C3B -0.7(17) . . . . ?
N2B C3B C4B N1B 1.9(17) . . . . ?
C7B N3B C6B N4B -2.9(19) . . . . ?
Mn1B N3B C6B N4B 166.1(12) . . . . ?
C7B N3B C6B C5B 172.7(18) . . . . ?
Mn1B N3B C6B C5B -18(3) . . . . ?
C8B N4B C6B N3B 1(2) . . . . ?
C8B N4B C6B C5B -174.4(18) . . . . ?
C6B N3B C7B C8B 3.5(19) . . . . ?
Mn1B N3B C7B C8B -167.1(11) . . . . ?
N3B C7B C8B N4B -2.7(19) . . . . ?
C6B N4B C8B C7B 1.0(19) . . . . ?
Mn1B O1B C9B O2B 172.9(14) 3_666 . . . ?
Mn1B O1B C9B C9B 0(2) 3_666 . . 3_666 ?
Mn1B O2B C9B O1B 177.6(14) . . . . ?
Mn1B O2B C9B C9B -10(2) . . . 3_666 ?
Mn1B O4B C10B O5B 177.7(12) . . . . ?
Mn1B O4B C10B C11B 1.4(16) . . . . ?
Mn2B O5B C10B O4B 169.7(12) . . . . ?
Mn2B O5B C10B C11B -13.9(15) . . . . ?
Mn1B O3B C11B O6B 176.8(11) . . . . ?
Mn1B O3B C11B C10B -1.7(16) . . . . ?
Mn2B O6B C11B O3B -171.5(12) . . . . ?
Mn2B O6B C11B C10B 7.0(16) . . . . ?
O4B C10B C11B O3B 0(2) . . . . ?
O5B C10B C11B O3B -176.5(13) . . . . ?
O4B C10B C11B O6B -178.4(13) . . . . ?
O5B C10B C11B O6B 4.8(19) . . . . ?
Mn2B O8B C12B O7B -179.4(16) 3_556 . . . ?
Mn2B O8B C12B C12B -6(3) 3_556 . . 3_556 ?
Mn2B O7B C12B O8B 175.8(14) . . . . ?
Mn2B O7B C12B C12B 3(3) . . . 3_556 ?
C16B N5B C14B N6B 0.7(14) . . . . ?
Mn2B N5B C14B N6B -176.6(9) . . . . ?
C16B N5B C14B C13B -178.3(15) . . . . ?
Mn2B N5B C14B C13B 4(2) . . . . ?
C15B N6B C14B N5B 0.8(15) . . . . ?
C15B N6B C14B C13B 179.9(14) . . . . ?
C14B N6B C15B C16B -2.1(15) . . . . ?
N6B C15B C16B N5B 2.6(15) . . . . ?
C14B N5B C16B C15B -2.1(15) . . . . ?
Mn2B N5B C16B C15B 175.6(9) . . . . ?
C20B N7B C18B N8B -3.3(18) . . . . ?
Mn2B N7B C18B N8B -170.4(10) . . . . ?
C20B N7B C18B C17B -176.3(19) . . . . ?
Mn2B N7B C18B C17B 17(3) . . . . ?
C19B N8B C18B N7B 3.2(19) . . . . ?
C19B N8B C18B C17B 176.8(18) . . . . ?
C18B N8B C19B C20B -1.8(18) . . . . ?
N8B C19B C20B N7B -0.2(18) . . . . ?
C18B N7B C20B C19B 2.1(18) . . . . ?
Mn2B N7B C20B C19B 169.9(11) . . . . ?
C3A N2A C2A N1A -2(3) . . . . ?
Mn1A N2A C2A N1A 175.7(17) . . . . ?
C3A N2A C2A C1A 139(3) . . . . ?
Mn1A N2A C2A C1A -43(3) . . . . ?
C4A N1A C2A N2A 1(3) . . . . ?
C4A N1A C2A C1A -140(3) . . . . ?
C2A N2A C3A C4A 3(3) . . . . ?
Mn1A N2A C3A C4A -174.5(18) . . . . ?
C2A N1A C4A C3A 2(3) . . . . ?
N2A C3A C4A N1A -3(3) . . . . ?
C7A N3A C6A N4A -4(3) . . . . ?
Mn1A N3A C6A N4A 162(2) . . . . ?
C7A N3A C6A C5A -173(3) . . . . ?
Mn1A N3A C6A C5A -8(5) . . . . ?
C8A N4A C6A N3A 5(4) . . . . ?
C8A N4A C6A C5A 175(3) . . . . ?
C6A N3A C7A C8A 1(3) . . . . ?
Mn1A N3A C7A C8A -166.1(19) . . . . ?
N3A C7A C8A N4A 1(3) . . . . ?
C6A N4A C8A C7A -4(3) . . . . ?
Mn1A O1A C9A O2A -168(3) 3_666 . . . ?
Mn1A O1A C9A C9A 4(4) 3_666 . . 3_666 ?
Mn1A O2A C9A O1A -173(3) . . . . ?
Mn1A O2A C9A C9A 15(4) . . . 3_666 ?
Mn1A O4A C10A O5A -174(2) . . . . ?
Mn1A O4A C10A C11A 3(3) . . . . ?
Mn2A O5A C10A O4A 172(2) . . . . ?
Mn2A O5A C10A C11A -6(3) . . . . ?
Mn1A O3A C11A O6A 175(2) . . . . ?
Mn1A O3A C11A C10A -6(3) . . . . ?
Mn2A O6A C11A O3A -174(2) . . . . ?
Mn2A O6A C11A C10A 8(3) . . . . ?
O4A C10A C11A O3A 3(4) . . . . ?
O5A C10A C11A O3A -180(2) . . . . ?
O4A C10A C11A O6A -179(2) . . . . ?
O5A C10A C11A O6A -1(3) . . . . ?
Mn2A O8A C12A O7A 165(3) 3_556 . . . ?
Mn2A O8A C12A C12A -7(5) 3_556 . . 3_556 ?
Mn2A O7A C12A O8A 170(3) . . . . ?
Mn2A O7A C12A C12A -17(5) . . . 3_556 ?
C16A N5A C14A N6A -2(3) . . . . ?
Mn2A N5A C14A N6A -172.7(16) . . . . ?
C16A N5A C14A C13A -179(3) . . . . ?
Mn2A N5A C14A C13A 10(4) . . . . ?
C15A N6A C14A N5A 2(3) . . . . ?
C15A N6A C14A C13A 180(2) . . . . ?
C14A N6A C15A C16A -2(3) . . . . ?
N6A C15A C16A N5A 1(3) . . . . ?
C14A N5A C16A C15A 1(3) . . . . ?
Mn2A N5A C16A C15A 172.6(17) . . . . ?
C20A N7A C18A N8A 3(3) . . . . ?
Mn2A N7A C18A N8A -166.6(17) . . . . ?
C20A N7A C18A C17A 180(3) . . . . ?
Mn2A N7A C18A C17A 10(5) . . . . ?
C19A N8A C18A N7A -5(3) . . . . ?
C19A N8A C18A C17A 178(3) . . . . ?
C18A N8A C19A C20A 5(3) . . . . ?
N8A C19A C20A N7A -3(3) . . . . ?
C18A N7A C20A C19A 1(3) . . . . ?
Mn2A N7A C20A C19A 170.9(18) . . . . ?
